data_2006230
loop_
_publ_author_name
'Bogdan Prelesnik'
'Katarina Andjelkovi\'c'
'Zorica Markovi\'c'
'Tibor Sabo'
'Sre\'cko Trifunovi\'c'

_publ_section_title
;
 Potassium 3-Dithiocarboxy-3-aza-5-aminopentanoate Dihydrate
;
_journal_issue 6
_journal_name_full 'Acta Crystallographica Section C'
_journal_page_first 719
_journal_page_last 720
_journal_paper_doi 10.1107/S0108270197001650
_journal_volume 53
_journal_year 1997
_chemical_formula_iupac 'K + , C5 H9 N2 O2 S2 - , 2H2 O'
_chemical_formula_sum 'C5 H13 K N2 O4 S2'
_chemical_formula_weight 268.39
_chemical_name_systematic
;
 Potassium 3-Dithiocarboxy-3-Aza-5-Amino Pentanoate Dihydrate
;
_space_group_IT_number 14
_symmetry_cell_setting monoclinic
_symmetry_space_group_name_Hall '-P 2ybc'
_symmetry_space_group_name_H-M 'P 1 21/c 1'
_audit_creation_method manually
_cell_angle_alpha 90.00
_cell_angle_beta 111.660(10)
_cell_angle_gamma 90.00
_cell_formula_units_Z 4
_cell_length_a 13.8156(12)
_cell_length_b 6.947(2)
_cell_length_c 12.4225(14)
_cell_measurement_reflns_used 25
_cell_measurement_temperature 293(2)
_cell_measurement_theta_max 15.96
_cell_measurement_theta_min 9.76
_cell_volume 1108.1(4)
_computing_cell_refinement 'CAD-4 Software'
_computing_data_collection 'CAD-4 Software (Enraf-Nonius, 1989)'
_computing_data_reduction 'CAD-4 Software'
_computing_molecular_graphics 'ORTEX (McArdle, 1994)'
_computing_publication_material SDP
_computing_structure_refinement SDP
_computing_structure_solution SDP
_diffrn_ambient_temperature 293(2)
_diffrn_measurement_device 'Enraf-Nonius CAD-4'
_diffrn_measurement_method '\w/2\q scan'
_diffrn_radiation_monochromator graphite
_diffrn_radiation_source 'fine-focus sealed tube'
_diffrn_radiation_type MoK\a
_diffrn_radiation_wavelength 0.71073
_diffrn_reflns_av_R_equivalents 0.0228
_diffrn_reflns_limit_h_max 15
_diffrn_reflns_limit_h_min 0
_diffrn_reflns_limit_k_max 8
_diffrn_reflns_limit_k_min 0
_diffrn_reflns_limit_l_max 17
_diffrn_reflns_limit_l_min -17
_diffrn_reflns_number 2729
_diffrn_reflns_theta_max 27.00
_diffrn_reflns_theta_min 1.59
_diffrn_standards_decay_% 0.6
_diffrn_standards_interval_time 120
_diffrn_standards_number 3
_exptl_absorpt_coefficient_mu 0.848
_exptl_absorpt_correction_type none
_exptl_crystal_colour colourless
_exptl_crystal_density_diffrn 1.609
_exptl_crystal_density_meas 1.606
_exptl_crystal_density_method 'flotation in a CHBr~3~/m-C~4~H~10~ mixture'
_exptl_crystal_description prismatic
_exptl_crystal_F_000 560
_exptl_crystal_size_max 0.4
_exptl_crystal_size_mid 0.3
_exptl_crystal_size_min 0.2
_refine_diff_density_max 0.608
_refine_diff_density_min -0.390
_refine_ls_extinction_coef '1.32(2) \\times 10^-6^'
_refine_ls_extinction_method 'SDP (Frenz, 1982)'
_refine_ls_goodness_of_fit_obs 0.957
_refine_ls_hydrogen_treatment noref
_refine_ls_matrix_type full
_refine_ls_number_parameters 144
_refine_ls_number_reflns 2031
_refine_ls_number_restraints 0
_refine_ls_restrained_S_obs 0.957
_refine_ls_R_factor_obs .039
_refine_ls_shift/esd_max 0.03
_refine_ls_structure_factor_coef F
_refine_ls_weighting_details 'w = 1/[\s^2^(Fo)]'
_refine_ls_weighting_scheme calc
_refine_ls_wR_factor_obs .041
_reflns_number_observed 2031
_reflns_number_total 2493
_reflns_observed_criterion >3sigma(I)
_cod_data_source_file ka1221.cif
_cod_data_source_block zora
_cod_depositor_comments
;
 Changing the _atom_site_occupancy data item value from '.' to '1'
 for all fully occupied atom sites.

 Antanas Vaitkus,
 2017-02-10

The following automatic conversions were performed:
'_symmetry_cell_setting' value 'Monoclinic' changed to 'monoclinic'
according to '/home/saulius/struct/CIF-dictionaries/cif_core.dic'
dictionary named 'cif_core.dic' version 2.4.1 from
2010-06-29.

'_geom_bond_publ_flag' value 'YES' changed to 'yes' according
to '/home/saulius/struct/CIF-dictionaries/cif_core.dic' dictionary named
'cif_core.dic' version 2.4.1 from 2010-06-29 (10 times).

Automatic conversion script
Id: cif_fix_enum 1527 2010-12-29 10:47:43Z saulius 

The following automatic conversions were performed:

'_symmetry_cell_setting' value 'Monoclinic' changed to 'monoclinic'
according to /home/saulius/struct/CIF-dictionaries/cif_core.dic
dictionary named 'cif_core.dic' version 2.4.1 from
2010-06-29.

'_geom_bond_publ_flag' value 'YES' changed to 'yes'
according to /home/saulius/struct/CIF-dictionaries/cif_core.dic
dictionary named 'cif_core.dic' version 2.4.1 from 2010-06-29 (10
times).

'_geom_angle_publ_flag' value 'YES' changed to 'yes'
according to /home/saulius/struct/CIF-dictionaries/cif_core.dic
dictionary named 'cif_core.dic' version 2.4.1 from 2010-06-29 (12
times).

Automatic conversion script
Id: cif_fix_values 1715 2011-07-08 13:25:40Z adriana 

The following automatic conversions were performed:

'_refine_ls_weighting_scheme' value 'calc w = 1/[\s^2^(Fo)]' was
changed to 'calc'. New tag '_refine_ls_weighting_details' was
created. The value of the new tag was set to 'w = 1/[\s^2^(Fo)]'.

Automatic conversion script
Id: cif_fix_values 3143 2015-03-26 13:38:13Z robertas 
;
_cod_original_cell_volume 1108.0(4)
_cod_original_sg_symbol_H-M 'P 21/c'
_cod_database_code 2006230

loop_
_symmetry_equiv_pos_as_xyz
'x, y, z'
'x, -y+1/2, z+1/2'
'-x, -y, -z'
'-x, y-1/2, -z-1/2'

loop_
_atom_site_aniso_label
_atom_site_aniso_U_11
_atom_site_aniso_U_22
_atom_site_aniso_U_33
_atom_site_aniso_U_12
_atom_site_aniso_U_13
_atom_site_aniso_U_23
K .0484(3) .0370(4) .0587(4) .0013(4) .0132(3) .0044(3)
S1 .0444(3) .0380(4) .0451(3) .0030(3) .0277(2) -.0048(3)
S2 .0393(3) .0368(4) .0371(3) -.0082(3) .0232(2) -.0029(3)
O1 .0299(8) .0530(10) .0249(8) .0031(9) .0080(7) .0004(9)
Ow1 .0430(10) .068(2) .0480(10) -.0050(10) .0122(9) -.0010(10)
O2 .0325(8) .0490(10) .0343(8) -.0057(9) .0186(6) .0029(9)
Ow2 .0370(10) .074(2) .107(2) -.042(2) .0040(10) .0090(10)
N1 .0247(8) .0320(10) .0207(8) -.0024(9) .0100(6) -.0018(9)
N2 .0390(10) .0320(10) .0320(10) .0040(10) .0147(8) -.0020(10)
C1 .0230(10) .0360(10) .0210(10) .0020(10) .0075(8) .0020(10)
C2 .0280(10) .0350(10) .0290(10) -.0030(10) .0122(8) -.0060(10)
C3 .0350(10) .038(2) .0290(10) .0000(10) .0169(8) -.0060(10)
C4 .0290(10) .0380(10) .0200(10) -.0040(10) .0103(8) .0010(10)
C5 .0290(10) .0270(10) .0290(10) .0000(10) .0134(8) -.0020(10)

loop_
_atom_site_label
_atom_site_fract_x
_atom_site_fract_y
_atom_site_fract_z
_atom_site_U_iso_or_equiv
_atom_site_thermal_displace_type
_atom_site_calc_flag
_atom_site_refinement_flags
_atom_site_occupancy
_atom_site_disorder_group
_atom_site_type_symbol
K .98551(6) .08050(10) .80406(7) .0499(3) Uani d . 1 . K
S1 .26832(6) .12180(10) .19533(6) .03930(10) Uani d . 1 . S
S2 .40518(5) .16730(10) .05955(6) .03510(10) Uani d . 1 . S
O1 .15120(10) .5686(3) .0930(2) .0366(5) Uani d . 1 . O
Ow1 .8577(2) .6493(4) .1190(2) .0542(8) Uani d . 1 . O
O2 .15450(10) .6202(3) .2710(2) .0367(5) Uani d . 1 . O
Ow2 -.0056(2) .7407(5) .4236(3) .0790(10) Uani d . 1 . O
N1 .3582(2) .4507(3) .1745(2) .0252(5) Uani d . 1 . N
N2 .2781(2) .7684(4) -.0015(2) .0338(6) Uani d . 1 . N
C1 .3450(2) .2625(4) .1454(2) .0266(6) Uani d . 1 . C
C2 .4238(2) .5770(4) .1339(2) .0300(6) Uani d . 1 . C
C3 .3695(2) .6477(5) .0101(2) .0327(8) Uani d . 1 . C
C4 .3134(2) .5342(4) .2534(2) .0286(6) Uani d . 1 . C
C5 .1975(2) .5754(4) .2011(2) .0274(6) Uani d . 1 . C
H21 .484 .507 .139 . . . . 1 . H
H22 .443 .686 .183 . . . . 1 . H
H31 .417 .720 -.012 . . . . 1 . H
H32 .347 .539 -.039 . . . . 1 . H
H41 .348 .652 .282 . . . . 1 . H
H42 .326 .447 .316 . . . . 1 . H
HN21 .283 .905 -.005 . . . . 1 . H
HN22 .215 .711 -.005 . . . . 1 . H
HW11 .805(3) .695(6) .124(3) . . . . 1 . H
HW12 .840(3) .644(8) .070(4) . . . . 1 . H
HW21 -.071(3) .767(7) .413(3) . . . . 1 . H
HW22 .044(3) .800(7) .489(4) . . . . 1 . H

loop_
_atom_type_symbol
_atom_type_description
_atom_type_scat_dispersion_real
_atom_type_scat_dispersion_imag
_atom_type_scat_source
C C 0.0033 0.0016 'International Tables Vol C Tables 4.2.6.8 and 6.1.1.4'
H H 0.0000 0.0000 'International Tables Vol C Tables 4.2.6.8 and 6.1.1.4'
K K 0.2009 0.2494 'International Tables Vol C Tables 4.2.6.8 and 6.1.1.4'
N N 0.0061 0.0033 'International Tables Vol C Tables 4.2.6.8 and 6.1.1.4'
O O 0.0106 0.0060 'International Tables Vol C Tables 4.2.6.8 and 6.1.1.4'
S S 0.1246 0.1234 'International Tables Vol C Tables 4.2.6.8 and 6.1.1.4'

loop_
_geom_angle_atom_site_label_1
_geom_angle_atom_site_label_2
_geom_angle_atom_site_label_3
_geom_angle
_geom_angle_publ_flag
C1 N1 C2 121.5(2) yes
C1 N1 C4 121.1(2) yes
C2 N1 C4 117.3(2) yes
S1 C1 S2 120.9(2) yes
N1 C4 C5 115.5(2) yes
S1 C1 N1 119.6(2) yes
S2 C1 N1 119.6(2) yes
N1 C2 C3 113.6(2) yes
N2 C3 C2 111.5(2) yes
O1 C5 O2 124.2(2) yes
O1 C5 C4 119.4(3) yes
O2 C5 C4 116.4(3) yes

loop_
_geom_bond_atom_site_label_1
_geom_bond_atom_site_label_2
_geom_bond_site_symmetry_2
_geom_bond_distance
_geom_bond_publ_flag
S1 C1 . 1.717(3) yes
S2 C1 . 1.708(3) yes
O1 C5 . 1.257(3) yes
C2 C3 . 1.523(4) yes
O2 C5 . 1.259(4) yes
N1 C1 . 1.351(4) yes
N1 C2 . 1.477(4) yes
C4 C5 . 1.516(3) yes
N1 C4 . 1.459(4) yes
N2 C3 . 1.478(4) yes

loop_
_geom_hbond_atom_site_label_D
_geom_hbond_atom_site_label_H
_geom_hbond_atom_site_label_A
_geom_hbond_site_symmetry_A
_geom_hbond_distance_DH
_geom_hbond_distance_HA
_geom_hbond_distance_DA
_geom_hbond_angle_DHA
_geom_hbond_publ_flag
OW1 HW12 O1 3_665 0.5670(10) 2.5480(10) 3.0010(10) 139.30(10) no
OW2 HW21 O1 4_566 0.8760(10) 2.3600(10) 2.989(5) 129.0(3) no
OW2 HW22 O1 2_565 0.941(3) 1.8090(10) 2.738(3) 168.4(2) no
N2 HN22 O1 . 0.9440(10) 2.0080(10) 2.8130(10) 142.00(10) no

loop_
_cod_related_entry_id
_cod_related_entry_database
_cod_related_entry_code
1 ChemSpider 30652170
